data_2213116
loop_
_publ_author_name
'Wen-Xiu Zhao'
'Yu-Xiang Gao'
'Shun-Fu Dong'
'Yan Li'
'Wei-Ping Zhang'

_publ_section_title
;
 Dimethylammonium terephthalate
;
_journal_coeditor_code BG2049
_journal_issue 5
_journal_name_full 'Acta Crystallographica Section E'
_journal_page_first o2728
_journal_page_last o2728
_journal_paper_doi 10.1107/S1600536807020351
_journal_volume 63
_journal_year 2007
_chemical_formula_iupac 'C2 H8 N +, C8 H5 O4 -'
_chemical_formula_moiety 'C2 H8 N +, C8 H5 O4 -'
_chemical_formula_sum 'C10 H13 N O4'
_chemical_formula_weight 211.21
_chemical_name_common 'dimethylammonium terephthalate'
_chemical_name_systematic
;
Dimethylammonium terephthalate
;
_space_group_IT_number 15
_symmetry_cell_setting monoclinic
_symmetry_space_group_name_Hall '-C 2yc'
_symmetry_space_group_name_H-M 'C 1 2/c 1'
_atom_sites_solution_hydrogens geom
_atom_sites_solution_primary direct
_atom_sites_solution_secondary difmap
_audit_creation_method SHELXL-97
_cell_angle_alpha 90
_cell_angle_beta 126.161(5)
_cell_angle_gamma 90
_cell_formula_units_Z 4
_cell_length_a 16.804(5)
_cell_length_b 7.885(4)
_cell_length_c 10.484(5)
_cell_measurement_reflns_used 588
_cell_measurement_temperature 293(2)
_cell_measurement_theta_max 22.80
_cell_measurement_theta_min 3.56
_cell_volume 1121.5(9)
_computing_cell_refinement 'SAINT (Bruker, 2004)'
_computing_data_collection 'APEX2 (Bruker, 2004)'
_computing_data_reduction SAINT
_computing_molecular_graphics 'SHELXTL-Plus (Sheldrick, 1990)'
_computing_publication_material SHELXL97
_computing_structure_refinement 'SHELXL97 (Sheldrick, 1997)'
_computing_structure_solution 'SHELXS97 (Sheldrick, 1997)'
_diffrn_ambient_temperature 293(2)
_diffrn_measured_fraction_theta_full 1.000
_diffrn_measured_fraction_theta_max 0.968
_diffrn_measurement_device_type 'Bruker SMART APEX2 CCD'
_diffrn_measurement_method '\f and \w'
_diffrn_radiation_monochromator graphite
_diffrn_radiation_source 'fine-focus sealed tube'
_diffrn_radiation_type MoK\a
_diffrn_radiation_wavelength 0.71069
_diffrn_reflns_av_R_equivalents 0.0357
_diffrn_reflns_av_sigmaI/netI 0.0355
_diffrn_reflns_limit_h_max 22
_diffrn_reflns_limit_h_min -19
_diffrn_reflns_limit_k_max 10
_diffrn_reflns_limit_k_min -6
_diffrn_reflns_limit_l_max 13
_diffrn_reflns_limit_l_min -13
_diffrn_reflns_number 3305
_diffrn_reflns_theta_full 25.00
_diffrn_reflns_theta_max 28.22
_diffrn_reflns_theta_min 2.99
_diffrn_standards_decay_% 0
_diffrn_standards_number 10
_exptl_absorpt_coefficient_mu 0.097
_exptl_absorpt_correction_T_max 0.9658
_exptl_absorpt_correction_T_min 0.9575
_exptl_absorpt_correction_type multi-scan
_exptl_absorpt_process_details '(SADABS; Bruker, 2004)'
_exptl_crystal_colour colourless
_exptl_crystal_density_diffrn 1.251
_exptl_crystal_density_method 'not measured'
_exptl_crystal_description block
_exptl_crystal_F_000 448
_exptl_crystal_size_max 0.48
_exptl_crystal_size_mid 0.40
_exptl_crystal_size_min 0.38
_refine_diff_density_max 0.212
_refine_diff_density_min -0.176
_refine_ls_extinction_coef 0
_refine_ls_extinction_method none
_refine_ls_goodness_of_fit_ref 1.048
_refine_ls_hydrogen_treatment mixed
_refine_ls_matrix_type full
_refine_ls_number_parameters 74
_refine_ls_number_reflns 1345
_refine_ls_number_restraints 1
_refine_ls_restrained_S_all 1.047
_refine_ls_R_factor_all 0.0677
_refine_ls_R_factor_gt 0.0470
_refine_ls_shift/su_max 0.000
_refine_ls_shift/su_mean 0.000
_refine_ls_structure_factor_coef Fsqd
_refine_ls_weighting_details 'calc w=1/[\s^2^(Fo^2^)+(0.0616P)^2^+0.4384P] where P=(Fo^2^+2Fc^2^)/3'
_refine_ls_weighting_scheme calc
_refine_ls_wR_factor_gt 0.1251
_refine_ls_wR_factor_ref 0.1371
_reflns_number_gt 985
_reflns_number_total 1345
_reflns_threshold_expression I>2\s(I)
_cod_data_source_file bg2049.cif
_cod_data_source_block I
_cod_depositor_comments
;
The following automatic conversions were performed:
'_symmetry_cell_setting' value 'Monoclinic' changed to 'monoclinic'
according to '/home/saulius/struct/CIF-dictionaries/cif_core.dic'
dictionary named 'cif_core.dic' version 2.4.1 from 2010-06-29.

Automatic conversion script
Id: cif_fix_enum 1527 2010-12-29 10:47:43Z saulius 

The following automatic conversions were performed:

'_symmetry_cell_setting' value 'Monoclinic' changed to 'monoclinic'
according to /home/saulius/struct/CIF-dictionaries/cif_core.dic
dictionary named 'cif_core.dic' version 2.4.1 from 2010-06-29.

Automatic conversion script
Id: cif_fix_values 1715 2011-07-08 13:25:40Z adriana 
;
_cod_original_sg_symbol_H-M 'C 2/c'
_cod_database_code 2213116
_cod_database_fobs_code 2213116

loop_
_symmetry_equiv_pos_as_xyz
'x, y, z'
'-x, y, -z+1/2'
'x+1/2, y+1/2, z'
'-x+1/2, y+1/2, -z+1/2'
'-x, -y, -z'
'x, -y, z-1/2'
'-x+1/2, -y+1/2, -z'
'x+1/2, -y+1/2, z-1/2'

loop_
_atom_site_type_symbol
_atom_site_label
_atom_site_fract_x
_atom_site_fract_y
_atom_site_fract_z
_atom_site_U_iso_or_equiv
_atom_site_adp_type
_atom_site_calc_flag
_atom_site_refinement_flags
_atom_site_occupancy
C C1 0.88542(10) 0.1522(2) 0.82777(15) 0.0429(4) Uani d . 1
C C2 0.73871(12) 0.3105(2) 0.61160(16) 0.0528(5) Uani d . 1
H H2 0.7306 0.3520 0.6863 0.063 Uiso calc R 1
C C3 0.81474(9) 0.20024(19) 0.65670(14) 0.0390(4) Uani d . 1
C C4 0.82574(12) 0.1401(2) 0.54521(17) 0.0532(5) Uani d . 1
H H4 0.8769 0.0656 0.5750 0.064 Uiso calc R 1
C C5 0.0816(3) 0.3853(4) 0.2722(3) 0.1501(16) Uani d . 1
H H5A 0.0569 0.4584 0.1830 0.225 Uiso calc R 1
H H5B 0.1292 0.3086 0.2817 0.225 Uiso calc R 1
H H5C 0.1121 0.4524 0.3665 0.225 Uiso calc R 1
H H1 0.983(4) 0.011(8) 0.960(5) 0.082(15) Uiso d P 0.50
N N1 0.0000 0.2885(3) 0.2500 0.0755(8) Uani d S 1
H H1NA 0.0247 0.2208 0.3346 0.091 Uiso calc PR 0.50
H H1NB -0.0247 0.2208 0.1654 0.091 Uiso calc PR 0.50
O O1 0.94143(8) 0.02566(16) 0.85670(11) 0.0537(4) Uani d D 1
O O2 0.88617(10) 0.23126(18) 0.92810(12) 0.0756(5) Uani d . 1

loop_
_atom_site_aniso_label
_atom_site_aniso_U_11
_atom_site_aniso_U_22
_atom_site_aniso_U_33
_atom_site_aniso_U_12
_atom_site_aniso_U_13
_atom_site_aniso_U_23
C1 0.0390(7) 0.0493(8) 0.0237(6) 0.0042(6) 0.0094(5) 0.0071(6)
C2 0.0541(9) 0.0687(11) 0.0268(7) 0.0241(8) 0.0190(7) 0.0103(7)
C3 0.0337(7) 0.0454(8) 0.0231(6) 0.0054(6) 0.0085(5) 0.0078(5)
C4 0.0488(9) 0.0680(11) 0.0295(7) 0.0285(8) 0.0158(6) 0.0145(7)
C5 0.212(4) 0.136(3) 0.0814(19) -0.100(3) 0.075(2) -0.0276(17)
N1 0.118(2) 0.0552(13) 0.0380(10) 0.000 0.0376(12) 0.000
O1 0.0473(6) 0.0667(8) 0.0266(5) 0.0200(5) 0.0103(5) 0.0140(5)
O2 0.0919(10) 0.0798(10) 0.0252(5) 0.0354(8) 0.0181(6) 0.0076(5)

loop_
_atom_type_symbol
_atom_type_description
_atom_type_scat_dispersion_real
_atom_type_scat_dispersion_imag
_atom_type_scat_source
C C 0.0033 0.0016 'International Tables Vol C Tables 4.2.6.8 and 6.1.1.4'
H H 0.0000 0.0000 'International Tables Vol C Tables 4.2.6.8 and 6.1.1.4'
N N 0.0061 0.0033 'International Tables Vol C Tables 4.2.6.8 and 6.1.1.4'
O O 0.0106 0.0060 'International Tables Vol C Tables 4.2.6.8 and 6.1.1.4'

loop_
_geom_angle_atom_site_label_1
_geom_angle_atom_site_label_2
_geom_angle_atom_site_label_3
_geom_angle_site_symmetry_1
_geom_angle_site_symmetry_3
_geom_angle
O2 C1 O1 . . 124.34(12)
O2 C1 C3 . . 120.03(14)
O1 C1 C3 . . 115.63(13)
C3 C2 C4 . 7_656 120.05(14)
C3 C2 H2 . . 120.0
C4 C2 H2 7_656 . 120.0
C4 C3 C2 . . 119.32(12)
C4 C3 C1 . . 121.42(13)
C2 C3 C1 . . 119.24(13)
C3 C4 C2 . 7_656 120.63(14)
C3 C4 H4 . . 119.7
C2 C4 H4 7_656 . 119.7
N1 C5 H5A . . 109.5
N1 C5 H5B . . 109.5
H5A C5 H5B . . 109.5
N1 C5 H5C . . 109.5
H5A C5 H5C . . 109.5
H5B C5 H5C . . 109.5
C5 N1 C5 . 2 117.1(4)
C5 N1 H1NA . . 108.0
C5 N1 H1NA 2 . 108.0
C5 N1 H1NB . . 108.0
C5 N1 H1NB 2 . 108.0
H1NA N1 H1NB . . 107.3
C1 O1 H1 . . 109(4)

loop_
_geom_bond_atom_site_label_1
_geom_bond_atom_site_label_2
_geom_bond_site_symmetry_2
_geom_bond_distance
C1 O2 . 1.2164(19)
C1 O1 . 1.2791(19)
C1 C3 . 1.5024(18)
C2 C3 . 1.378(2)
C2 C4 7_656 1.3877(19)
C2 H2 . 0.9300
C3 C4 . 1.371(2)
C4 H4 . 0.9300
C5 N1 . 1.462(3)
C5 H5A . 0.9600
C5 H5B . 0.9600
C5 H5C . 0.9600
N1 H1NA . 0.9000
N1 H1NB . 0.9000
O1 H1 . 0.88(4)

loop_
_geom_hbond_atom_site_label_D
_geom_hbond_atom_site_label_H
_geom_hbond_atom_site_label_A
_geom_hbond_site_symmetry_A
_geom_hbond_distance_DH
_geom_hbond_distance_HA
_geom_hbond_distance_DA
_geom_hbond_angle_DHA
O1 H1 O1 5_757 0.88(4) 1.59(4) 2.467(2) 176(6)
N1 H1NA O2 2_656 0.90 2.01 2.7630(17) 140.3
N1 H1NA O1 6_455 0.90 2.48 3.107(3) 126.8

loop_
_geom_torsion_atom_site_label_1
_geom_torsion_atom_site_label_2
_geom_torsion_atom_site_label_3
_geom_torsion_atom_site_label_4
_geom_torsion_site_symmetry_1
_geom_torsion_site_symmetry_4
_geom_torsion
C4 C2 C3 C4 7_656 . 0.0(3)
C4 C2 C3 C1 7_656 . 178.31(15)
O2 C1 C3 C4 . . 165.59(17)
O1 C1 C3 C4 . . -14.9(2)
O2 C1 C3 C2 . . -12.7(2)
O1 C1 C3 C2 . . 166.73(15)
C2 C3 C4 C2 . 7_656 0.0(3)
C1 C3 C4 C2 . 7_656 -178.28(15)
